data_1567807
loop_
_publ_author_name
'Nayak, Mithilesh Kumar'
'Sarkar, Pallavi'
'Elvers, Benedict J.'
'Mehta, Sakshi'
'Zhang, Fangyuan'
'Chrysochos, Nicolas'
'Krummenacher, Ivo'
'Vijayakanth, Thangavel'
'Narayanan, Ramakirushnan Suriya'
'Dolai, Ramapada'
'Roy, Biswarup'
'Malik, Vishal'
'Rawat, Hemant'
'Mondal, Abhishake'
'Boomishankar, Ramamoorthy'
'Pati, Swapan K.'
'Braunschweig, Holger'
'Schulzke, Carola'
'Ravat, Prince'
'Jana, Anukul'

_publ_section_title
;
 A bis-NHC--CAAC dimer derived dicationic diradical
;
_journal_issue 42
_journal_name_full 'Chemical Science'
_journal_page_first 12533
_journal_page_last 12539
_journal_paper_doi 10.1039/D2SC03937K
_journal_volume 13
_journal_year 2022
_chemical_formula_moiety 'C32 H56 N6'
_chemical_formula_sum 'C32 H56 N6'
_chemical_formula_weight 524.82
_space_group_crystal_system monoclinic
_space_group_IT_number 14
_space_group_name_Hall '-P 2yn'
_space_group_name_H-M_alt 'P 1 21/n 1'
_atom_sites_solution_hydrogens geom
_atom_sites_solution_primary dual
_atom_sites_solution_secondary difmap
_audit_creation_method SHELXL-2018/3
_audit_update_record
;
2021-02-21 deposited with the CCDC.	2022-09-21 downloaded from the CCDC.
;
_cell_angle_alpha 90
_cell_angle_beta 107.697(6)
_cell_angle_gamma 90
_cell_formula_units_Z 2
_cell_length_a 7.9568(4)
_cell_length_b 18.1921(10)
_cell_length_c 11.2323(7)
_cell_measurement_reflns_used 4203
_cell_measurement_temperature 120(2)
_cell_measurement_theta_max 28.5510
_cell_measurement_theta_min 2.9040
_cell_volume 1548.94(16)
_computing_cell_refinement 'CrysAlisPro 1.171.39.29d (Rigaku OD, 2017)'
_computing_data_collection 'CrysAlisPro 1.171.39.29d (Rigaku OD, 2017)'
_computing_data_reduction 'CrysAlisPro 1.171.39.29d (Rigaku OD, 2017)'
_computing_molecular_graphics 'Olex2 (Dolomanov et al., 2009)'
_computing_publication_material 'CIFTAB (Sheldrick, 2015)'
_computing_structure_refinement 'SHELXL-2018/3 (Sheldrick, 2015)'
_computing_structure_solution 'ShelXT (Sheldrick, 2015)'
_diffrn_ambient_temperature 120(2)
_diffrn_measured_fraction_theta_full 0.998
_diffrn_measured_fraction_theta_max 0.997
_diffrn_measurement_device_type 'XtaLAB AFC12 (RINC): Kappa single'
_diffrn_measurement_method '\w scans'
_diffrn_radiation_type MoK\a
_diffrn_radiation_wavelength 0.71073
_diffrn_reflns_av_R_equivalents 0.0332
_diffrn_reflns_av_unetI/netI 0.0358
_diffrn_reflns_Laue_measured_fraction_full 0.998
_diffrn_reflns_Laue_measured_fraction_max 0.997
_diffrn_reflns_limit_h_max 9
_diffrn_reflns_limit_h_min -8
_diffrn_reflns_limit_k_max 22
_diffrn_reflns_limit_k_min -21
_diffrn_reflns_limit_l_max 12
_diffrn_reflns_limit_l_min -14
_diffrn_reflns_number 10872
_diffrn_reflns_point_group_measured_fraction_full 0.998
_diffrn_reflns_point_group_measured_fraction_max 0.997
_diffrn_reflns_theta_full 25.242
_diffrn_reflns_theta_max 26.363
_diffrn_reflns_theta_min 2.781
_diffrn_source 'fine-focus sealed X-ray tube'
_exptl_absorpt_coefficient_mu 0.067
_exptl_absorpt_correction_T_max 1.00000
_exptl_absorpt_correction_T_min 0.75027
_exptl_absorpt_correction_type multi-scan
_exptl_absorpt_process_details
;
CrysAlisPro 1.171.39.29d (Rigaku Oxford Diffraction, 2017)
Empirical absorption correction using spherical harmonics,
 implemented in SCALE3 ABSPACK scaling algorithm.
;
_exptl_crystal_colour colourless
_exptl_crystal_density_diffrn 1.125
_exptl_crystal_description block
_exptl_crystal_F_000 580
_exptl_crystal_size_max 0.316
_exptl_crystal_size_mid 0.142
_exptl_crystal_size_min 0.127
_refine_diff_density_max 0.233
_refine_diff_density_min -0.200
_refine_diff_density_rms 0.040
_refine_ls_extinction_method none
_refine_ls_goodness_of_fit_ref 1.051
_refine_ls_hydrogen_treatment constr
_refine_ls_matrix_type full
_refine_ls_number_parameters 180
_refine_ls_number_reflns 3153
_refine_ls_number_restraints 0
_refine_ls_restrained_S_all 1.051
_refine_ls_R_factor_all 0.0611
_refine_ls_R_factor_gt 0.0473
_refine_ls_shift/su_max 0.000
_refine_ls_shift/su_mean 0.000
_refine_ls_structure_factor_coef Fsqd
_refine_ls_weighting_details 'w=1/[\s^2^(Fo^2^)+(0.0405P)^2^+0.8136P] where P=(Fo^2^+2Fc^2^)/3'
_refine_ls_weighting_scheme calc
_refine_ls_wR_factor_gt 0.1096
_refine_ls_wR_factor_ref 0.1146
_reflns_Friedel_coverage 0.000
_reflns_number_gt 2537
_reflns_number_total 3153
_reflns_threshold_expression 'I > 2\s(I)'
_cod_data_source_file d2sc03937k2.cif
_cod_data_source_block AJ0381
_cod_depositor_comments 'Adding full bibliography for 1567803--1567816.cif.'
_cod_original_sg_symbol_H-M 'P 21/n'
_cod_database_code 1567807
_shelx_shelxl_version_number 2018/3
_shelx_space_group_comment
;
The symmetry employed for this shelxl refinement is uniquely defined
by the following loop, which should always be used as a source of
symmetry information in preference to the above space-group names.
They are only intended as comments.
;
_shelx_estimated_absorpt_t_min 0.979
_shelx_estimated_absorpt_t_max 0.992

loop_
_space_group_symop_operation_xyz
'x, y, z'
'-x+1/2, y+1/2, -z+1/2'
'-x, -y, -z'
'x-1/2, -y-1/2, z-1/2'

loop_
_atom_site_label
_atom_site_type_symbol
_atom_site_fract_x
_atom_site_fract_y
_atom_site_fract_z
_atom_site_U_iso_or_equiv
_atom_site_adp_type
_atom_site_occupancy
_atom_site_site_symmetry_order
_atom_site_calc_flag
_atom_site_refinement_flags_posn
_atom_site_refinement_flags_adp
_atom_site_refinement_flags_occupancy
_atom_site_disorder_assembly
_atom_site_disorder_group
N1 N 0.53876(16) 0.39807(7) 0.48425(11) 0.0189(3) Uani 1 1 d . . . . .
N2 N 0.61924(17) 0.38920(7) 0.75412(12) 0.0227(3) Uani 1 1 d . . . . .
N3 N 0.91848(17) 0.38346(7) 0.77923(12) 0.0246(3) Uani 1 1 d . . . . .
C1 C 0.44939(19) 0.46449(8) 0.50291(14) 0.0185(3) Uani 1 1 d . . . . .
H1A H 0.428816 0.461717 0.585399 0.022 Uiso 1 1 calc R U . . .
H1B H 0.332732 0.466763 0.438332 0.022 Uiso 1 1 calc R U . . .
C2 C 0.70822(19) 0.37968(8) 0.56328(14) 0.0176(3) Uani 1 1 d . . . . .
C4 C 0.81285(19) 0.34771(8) 0.48174(14) 0.0202(3) Uani 1 1 d . . . . .
C3 C 0.74682(19) 0.38206(8) 0.68895(14) 0.0198(3) Uani 1 1 d . . . . .
C6 C 0.4936(2) 0.35997(8) 0.36283(14) 0.0202(3) Uani 1 1 d . . . . .
C5 C 0.6593(2) 0.31219(8) 0.37875(14) 0.0216(3) Uani 1 1 d . . . . .
H5A H 0.688357 0.309911 0.299164 0.026 Uiso 1 1 calc R U . . .
H5B H 0.638058 0.261548 0.403095 0.026 Uiso 1 1 calc R U . . .
C7 C 0.9479(2) 0.28924(9) 0.54492(16) 0.0270(4) Uani 1 1 d . . . . .
H7A H 1.040593 0.311546 0.613825 0.040 Uiso 1 1 calc R U . . .
H7B H 1.000417 0.268476 0.483937 0.040 Uiso 1 1 calc R U . . .
H7C H 0.889531 0.250135 0.577605 0.040 Uiso 1 1 calc R U . . .
C9 C 0.4607(2) 0.41271(9) 0.25158(14) 0.0268(4) Uani 1 1 d . . . . .
H9A H 0.363310 0.445899 0.250566 0.040 Uiso 1 1 calc R U . . .
H9B H 0.430280 0.384397 0.173694 0.040 Uiso 1 1 calc R U . . .
H9C H 0.567622 0.441521 0.259382 0.040 Uiso 1 1 calc R U . . .
C12 C 0.8879(2) 0.39168(9) 0.89794(15) 0.0283(4) Uani 1 1 d . . . . .
C13 C 0.4719(2) 0.33751(9) 0.71852(16) 0.0266(4) Uani 1 1 d . . . . .
H13A H 0.405820 0.344421 0.630139 0.040 Uiso 1 1 calc R U . . .
H13B H 0.393782 0.346332 0.769757 0.040 Uiso 1 1 calc R U . . .
H13C H 0.517155 0.287099 0.731797 0.040 Uiso 1 1 calc R U . . .
C11 C 0.7165(2) 0.39344(9) 0.88337(15) 0.0279(4) Uani 1 1 d . . . . .
C10 C 0.3303(2) 0.31224(9) 0.34569(16) 0.0282(4) Uani 1 1 d . . . . .
H10A H 0.348441 0.279755 0.418109 0.042 Uiso 1 1 calc R U . . .
H10B H 0.309770 0.282566 0.269790 0.042 Uiso 1 1 calc R U . . .
H10C H 0.227656 0.343759 0.338165 0.042 Uiso 1 1 calc R U . . .
C8 C 0.9016(2) 0.40736(9) 0.42441(16) 0.0257(4) Uani 1 1 d . . . . .
H8A H 0.821482 0.449300 0.398534 0.038 Uiso 1 1 calc R U . . .
H8B H 0.929091 0.387235 0.351557 0.038 Uiso 1 1 calc R U . . .
H8C H 1.010758 0.423534 0.486640 0.038 Uiso 1 1 calc R U . . .
C14 C 1.0430(2) 0.43678(10) 0.75661(17) 0.0318(4) Uani 1 1 d . . . . .
H14A H 1.064095 0.425553 0.677030 0.048 Uiso 1 1 calc R U . . .
H14B H 1.154530 0.434127 0.824495 0.048 Uiso 1 1 calc R U . . .
H14C H 0.993623 0.486374 0.753145 0.048 Uiso 1 1 calc R U . . .
C15 C 0.6214(3) 0.40196(11) 0.97787(17) 0.0396(5) Uani 1 1 d . . . . .
H15A H 0.543235 0.444783 0.956748 0.059 Uiso 1 1 calc R U . . .
H15B H 0.707044 0.408969 1.060680 0.059 Uiso 1 1 calc R U . . .
H15C H 0.551311 0.357747 0.978449 0.059 Uiso 1 1 calc R U . . .
C16 C 1.0406(3) 0.39597(11) 1.01372(17) 0.0416(5) Uani 1 1 d . . . . .
H16A H 1.121515 0.355090 1.015291 0.062 Uiso 1 1 calc R U . . .
H16B H 0.998409 0.392959 1.086942 0.062 Uiso 1 1 calc R U . . .
H16C H 1.102619 0.442672 1.015198 0.062 Uiso 1 1 calc R U . . .

loop_
_atom_site_aniso_label
_atom_site_aniso_U_11
_atom_site_aniso_U_22
_atom_site_aniso_U_33
_atom_site_aniso_U_23
_atom_site_aniso_U_13
_atom_site_aniso_U_12
N1 0.0197(6) 0.0180(6) 0.0175(6) -0.0016(5) 0.0035(5) 0.0039(5)
N2 0.0285(7) 0.0215(7) 0.0201(7) 0.0007(5) 0.0103(6) 0.0001(6)
N3 0.0247(7) 0.0243(7) 0.0211(7) 0.0000(6) 0.0012(6) 0.0027(6)
C1 0.0179(7) 0.0190(8) 0.0185(7) 0.0006(6) 0.0053(6) 0.0036(6)
C2 0.0174(7) 0.0140(7) 0.0213(8) 0.0001(6) 0.0057(6) 0.0011(6)
C4 0.0206(7) 0.0182(8) 0.0224(8) -0.0004(6) 0.0077(6) 0.0009(6)
C3 0.0196(7) 0.0155(7) 0.0232(8) 0.0022(6) 0.0050(6) 0.0022(6)
C6 0.0226(7) 0.0200(8) 0.0181(8) -0.0036(6) 0.0062(6) -0.0004(6)
C5 0.0257(8) 0.0179(8) 0.0232(8) -0.0027(6) 0.0105(7) 0.0005(6)
C7 0.0251(8) 0.0237(8) 0.0326(9) -0.0013(7) 0.0094(7) 0.0055(7)
C9 0.0319(9) 0.0293(9) 0.0173(8) -0.0023(7) 0.0044(7) 0.0026(7)
C12 0.0418(10) 0.0187(8) 0.0194(8) -0.0006(7) 0.0017(7) 0.0042(7)
C13 0.0267(8) 0.0256(9) 0.0314(9) 0.0030(7) 0.0148(7) 0.0009(7)
C11 0.0445(10) 0.0181(8) 0.0216(8) 0.0004(6) 0.0108(7) 0.0026(7)
C10 0.0236(8) 0.0290(9) 0.0312(9) -0.0083(7) 0.0072(7) -0.0026(7)
C8 0.0242(8) 0.0260(9) 0.0299(9) -0.0004(7) 0.0131(7) -0.0015(7)
C14 0.0218(8) 0.0365(10) 0.0338(10) -0.0048(8) 0.0036(7) -0.0039(7)
C15 0.0651(13) 0.0308(10) 0.0291(10) -0.0028(8) 0.0237(10) -0.0039(9)
C16 0.0528(12) 0.0348(11) 0.0257(9) -0.0023(8) -0.0052(9) 0.0090(9)

loop_
_atom_type_symbol
_atom_type_description
_atom_type_scat_dispersion_real
_atom_type_scat_dispersion_imag
_atom_type_scat_source
C C 0.0033 0.0016 'International Tables Vol C Tables 4.2.6.8 and 6.1.1.4'
H H 0.0000 0.0000 'International Tables Vol C Tables 4.2.6.8 and 6.1.1.4'
N N 0.0061 0.0033 'International Tables Vol C Tables 4.2.6.8 and 6.1.1.4'

loop_
_geom_angle_atom_site_label_1
_geom_angle_atom_site_label_2
_geom_angle_atom_site_label_3
_geom_angle
_geom_angle_site_symmetry_1
_geom_angle_site_symmetry_3
_geom_angle_publ_flag
C2 N1 C1 121.59(12) . . ?
C2 N1 C6 112.84(11) . . ?
C1 N1 C6 122.26(12) . . ?
C11 N2 C3 106.09(13) . . ?
C11 N2 C13 117.12(13) . . ?
C3 N2 C13 115.99(12) . . ?
C3 N3 C12 105.39(13) . . ?
C3 N3 C14 116.04(13) . . ?
C12 N3 C14 114.05(13) . . ?
N1 C1 C1 114.14(14) . 3_666 ?
N1 C1 H1A 108.7 . . ?
C1 C1 H1A 108.7 3_666 . ?
N1 C1 H1B 108.7 . . ?
C1 C1 H1B 108.7 3_666 . ?
H1A C1 H1B 107.6 . . ?
C3 C2 N1 121.34(13) . . ?
C3 C2 C4 130.27(13) . . ?
N1 C2 C4 107.69(12) . . ?
C7 C4 C2 114.95(13) . . ?
C7 C4 C8 109.78(12) . . ?
C2 C4 C8 112.67(12) . . ?
C7 C4 C5 109.97(13) . . ?
C2 C4 C5 99.03(11) . . ?
C8 C4 C5 109.91(13) . . ?
C2 C3 N2 124.60(13) . . ?
C2 C3 N3 127.24(14) . . ?
N2 C3 N3 108.01(12) . . ?
N1 C6 C10 110.06(12) . . ?
N1 C6 C9 113.15(12) . . ?
C10 C6 C9 108.99(13) . . ?
N1 C6 C5 101.44(11) . . ?
C10 C6 C5 111.03(13) . . ?
C9 C6 C5 112.02(13) . . ?
C6 C5 C4 107.71(12) . . ?
C6 C5 H5A 110.2 . . ?
C4 C5 H5A 110.2 . . ?
C6 C5 H5B 110.2 . . ?
C4 C5 H5B 110.2 . . ?
H5A C5 H5B 108.5 . . ?
C4 C7 H7A 109.5 . . ?
C4 C7 H7B 109.5 . . ?
H7A C7 H7B 109.5 . . ?
C4 C7 H7C 109.5 . . ?
H7A C7 H7C 109.5 . . ?
H7B C7 H7C 109.5 . . ?
C6 C9 H9A 109.5 . . ?
C6 C9 H9B 109.5 . . ?
H9A C9 H9B 109.5 . . ?
C6 C9 H9C 109.5 . . ?
H9A C9 H9C 109.5 . . ?
H9B C9 H9C 109.5 . . ?
C11 C12 N3 110.31(14) . . ?
C11 C12 C16 130.08(17) . . ?
N3 C12 C16 119.60(16) . . ?
N2 C13 H13A 109.5 . . ?
N2 C13 H13B 109.5 . . ?
H13A C13 H13B 109.5 . . ?
N2 C13 H13C 109.5 . . ?
H13A C13 H13C 109.5 . . ?
H13B C13 H13C 109.5 . . ?
C12 C11 N2 110.16(15) . . ?
C12 C11 C15 130.01(17) . . ?
N2 C11 C15 119.77(16) . . ?
C6 C10 H10A 109.5 . . ?
C6 C10 H10B 109.5 . . ?
H10A C10 H10B 109.5 . . ?
C6 C10 H10C 109.5 . . ?
H10A C10 H10C 109.5 . . ?
H10B C10 H10C 109.5 . . ?
C4 C8 H8A 109.5 . . ?
C4 C8 H8B 109.5 . . ?
H8A C8 H8B 109.5 . . ?
C4 C8 H8C 109.5 . . ?
H8A C8 H8C 109.5 . . ?
H8B C8 H8C 109.5 . . ?
N3 C14 H14A 109.5 . . ?
N3 C14 H14B 109.5 . . ?
H14A C14 H14B 109.5 . . ?
N3 C14 H14C 109.5 . . ?
H14A C14 H14C 109.5 . . ?
H14B C14 H14C 109.5 . . ?
C11 C15 H15A 109.5 . . ?
C11 C15 H15B 109.5 . . ?
H15A C15 H15B 109.5 . . ?
C11 C15 H15C 109.5 . . ?
H15A C15 H15C 109.5 . . ?
H15B C15 H15C 109.5 . . ?
C12 C16 H16A 109.5 . . ?
C12 C16 H16B 109.5 . . ?
H16A C16 H16B 109.5 . . ?
C12 C16 H16C 109.5 . . ?
H16A C16 H16C 109.5 . . ?
H16B C16 H16C 109.5 . . ?

loop_
_geom_bond_atom_site_label_1
_geom_bond_atom_site_label_2
_geom_bond_distance
_geom_bond_site_symmetry_2
_geom_bond_publ_flag
N1 C2 1.4108(19) . ?
N1 C1 1.4491(18) . ?
N1 C6 1.4736(19) . ?
N2 C11 1.425(2) . ?
N2 C3 1.4265(19) . ?
N2 C13 1.461(2) . ?
N3 C3 1.4326(19) . ?
N3 C12 1.434(2) . ?
N3 C14 1.463(2) . ?
C1 C1 1.534(3) 3_666 ?
C1 H1A 0.9900 . ?
C1 H1B 0.9900 . ?
C2 C3 1.351(2) . ?
C2 C4 1.528(2) . ?
C4 C7 1.525(2) . ?
C4 C8 1.539(2) . ?
C4 C5 1.546(2) . ?
C6 C10 1.526(2) . ?
C6 C9 1.533(2) . ?
C6 C5 1.543(2) . ?
C5 H5A 0.9900 . ?
C5 H5B 0.9900 . ?
C7 H7A 0.9800 . ?
C7 H7B 0.9800 . ?
C7 H7C 0.9800 . ?
C9 H9A 0.9800 . ?
C9 H9B 0.9800 . ?
C9 H9C 0.9800 . ?
C12 C11 1.324(3) . ?
C12 C16 1.488(2) . ?
C13 H13A 0.9800 . ?
C13 H13B 0.9800 . ?
C13 H13C 0.9800 . ?
C11 C15 1.487(2) . ?
C10 H10A 0.9800 . ?
C10 H10B 0.9800 . ?
C10 H10C 0.9800 . ?
C8 H8A 0.9800 . ?
C8 H8B 0.9800 . ?
C8 H8C 0.9800 . ?
C14 H14A 0.9800 . ?
C14 H14B 0.9800 . ?
C14 H14C 0.9800 . ?
C15 H15A 0.9800 . ?
C15 H15B 0.9800 . ?
C15 H15C 0.9800 . ?
C16 H16A 0.9800 . ?
C16 H16B 0.9800 . ?
C16 H16C 0.9800 . ?

loop_
_geom_hbond_atom_site_label_D
_geom_hbond_atom_site_label_H
_geom_hbond_atom_site_label_A
_geom_hbond_distance_DH
_geom_hbond_distance_HA
_geom_hbond_distance_DA
_geom_hbond_angle_DHA
_geom_hbond_site_symmetry_A
_geom_hbond_publ_flag
C1 H1A N2 0.99 2.43 3.057(2) 121.1 . yes
C13 H13A N1 0.98 2.41 3.045(2) 122.0 . yes
